data_4350419
loop_
_publ_author_name
'Nomura, Mitsushiro'
'Cauchy, Thomas'
'Geoffroy, Michel'
'Adkine, Prashant'
'Fourmigu\'e, Marc'

_publ_section_title
;
 [CpNi(dithiolene)] (and diselenolene) neutral radical complexes.
;
_journal_issue 20
_journal_name_full 'Inorganic chemistry'
_journal_page_first 8194
_journal_page_last 8204
_journal_paper_doi 10.1021/ic0608546
_journal_volume 45
_journal_year 2006
_chemical_formula_moiety CpNi(dsdt)
_chemical_formula_sum 'C9 H9 Ni S2 Se2'
_chemical_formula_weight 397.91
_space_group_IT_number 14
_space_group_name_Hall '-P 2yn'
_space_group_name_H-M_alt 'P 1 21/n 1'
_symmetry_cell_setting monoclinic
_symmetry_space_group_name_H-M 'P 1 21/n 1'
_atom_sites_solution_hydrogens geom
_atom_sites_solution_primary direct
_atom_sites_solution_secondary difmap
_audit_creation_method SHELXL-97
_cell_angle_alpha 90.00
_cell_angle_beta 106.276(9)
_cell_angle_gamma 90.00
_cell_formula_units_Z 4
_cell_length_a 6.2605(5)
_cell_length_b 21.146(2)
_cell_length_c 9.2234(7)
_cell_measurement_reflns_used 5778
_cell_measurement_temperature 293(2)
_cell_measurement_theta_max 25.8
_cell_measurement_theta_min 2.0
_cell_volume 1172.10(18)
_computing_cell_refinement 'CELL, Stoe-IPDS'
_computing_data_collection 'EXPOSE, Stoe-IPDS'
_computing_data_reduction 'INTEGRATE, Stoe-IPDS'
_computing_structure_refinement 'SHELXL-97 (Sheldrick, 1997)'
_computing_structure_solution 'SHELXS-97 (Sheldrick, 1997)'
_diffrn_ambient_temperature 293(2)
_diffrn_detector_area_resol_mean 6.66
_diffrn_measured_fraction_theta_full 0.934
_diffrn_measured_fraction_theta_max 0.934
_diffrn_measurement_device_type STOE-IPDS
_diffrn_measurement_method 'Oscillation, phi. incr. 1.1'
_diffrn_radiation_monochromator graphite
_diffrn_radiation_source 'fine-focus sealed tube'
_diffrn_radiation_type MoK\a
_diffrn_radiation_wavelength 0.71073
_diffrn_reflns_av_R_equivalents 0.0907
_diffrn_reflns_av_sigmaI/netI 0.0655
_diffrn_reflns_limit_h_max 6
_diffrn_reflns_limit_h_min -6
_diffrn_reflns_limit_k_max 25
_diffrn_reflns_limit_k_min -25
_diffrn_reflns_limit_l_max 11
_diffrn_reflns_limit_l_min -10
_diffrn_reflns_number 9139
_diffrn_reflns_theta_full 25.98
_diffrn_reflns_theta_max 25.98
_diffrn_reflns_theta_min 1.93
_exptl_absorpt_coefficient_mu 8.178
_exptl_absorpt_correction_T_max 0.9877
_exptl_absorpt_correction_T_min 0.2158
_exptl_absorpt_correction_type multi-scan
_exptl_absorpt_process_details
;
[c.f. r.h. blessing, acta cryst. (1995), a51, 33-38]
;
_exptl_crystal_colour black
_exptl_crystal_density_diffrn 2.255
_exptl_crystal_density_method 'not measured'
_exptl_crystal_description plate
_exptl_crystal_F_000 764
_exptl_crystal_size_max 0.54
_exptl_crystal_size_mid 0.21
_exptl_crystal_size_min 0.01
_refine_diff_density_max 0.973
_refine_diff_density_min -1.206
_refine_diff_density_rms 0.227
_refine_ls_extinction_method none
_refine_ls_goodness_of_fit_ref 0.975
_refine_ls_hydrogen_treatment constr
_refine_ls_matrix_type full
_refine_ls_number_parameters 127
_refine_ls_number_reflns 2148
_refine_ls_number_restraints 0
_refine_ls_restrained_S_all 0.975
_refine_ls_R_factor_all 0.0862
_refine_ls_R_factor_gt 0.0619
_refine_ls_shift/su_max 0.000
_refine_ls_shift/su_mean 0.000
_refine_ls_structure_factor_coef Fsqd
_refine_ls_weighting_details 'calc w=1/[\s^2^(Fo^2^)+(0.1161P)^2^+0.0000P] where P=(Fo^2^+2Fc^2^)/3'
_refine_ls_weighting_scheme calc
_refine_ls_wR_factor_gt 0.1528
_refine_ls_wR_factor_ref 0.1761
_reflns_number_gt 1457
_reflns_number_total 2148
_reflns_threshold_expression >2sigma(I)
_cod_data_source_file ic0608546si20060517_102251.cif
_cod_data_source_block mn191abs
_cod_original_cell_volume 1172.11(18)
_cod_original_sg_symbol_H-M P21/n
_cod_database_code 4350419

loop_
_symmetry_equiv_pos_as_xyz
'x, y, z'
'-x+1/2, y+1/2, -z+1/2'
'-x, -y, -z'
'x-1/2, -y-1/2, z-1/2'

loop_
_atom_site_label
_atom_site_type_symbol
_atom_site_fract_x
_atom_site_fract_y
_atom_site_fract_z
_atom_site_U_iso_or_equiv
_atom_site_adp_type
_atom_site_occupancy
_atom_site_symmetry_multiplicity
_atom_site_calc_flag
_atom_site_refinement_flags
Se1 Se 0.2244(2) 0.21682(5) 0.37280(13) 0.0605(4) Uani 1 1 d .
Se2 Se 0.6263(2) 0.18573(5) 0.16900(15) 0.0717(4) Uani 1 1 d .
Ni1 Ni 0.2565(2) -0.00581(5) 0.25302(12) 0.0410(3) Uani 1 1 d .
S1 S 0.1333(5) 0.07469(12) 0.3414(3) 0.0568(7) Uani 1 1 d .
S2 S 0.5013(4) 0.04837(10) 0.1877(3) 0.0478(6) Uani 1 1 d .
C1 C 0.2916(15) 0.1355(4) 0.3039(9) 0.0382(18) Uani 1 1 d .
C2 C 0.4468(15) 0.1248(4) 0.2331(8) 0.0375(17) Uani 1 1 d .
C3 C 0.529(2) 0.2516(5) 0.4204(10) 0.058(3) Uani 1 1 d .
H3A H 0.5344 0.2914 0.4738 0.070 Uiso 1 1 calc R
H3B H 0.6314 0.2225 0.4861 0.070 Uiso 1 1 calc R
C4 C 0.5987(19) 0.2622(4) 0.2799(12) 0.058(2) Uani 1 1 d .
H4A H 0.7409 0.2839 0.3070 0.069 Uiso 1 1 calc R
H4B H 0.4912 0.2899 0.2135 0.069 Uiso 1 1 calc R
C5 C 0.204(3) -0.0871(6) 0.3681(15) 0.079(4) Uani 1 1 d .
H5 H 0.2172 -0.0895 0.4709 0.095 Uiso 1 1 calc R
C6 C 0.361(2) -0.0979(5) 0.3103(19) 0.080(4) Uani 1 1 d .
H6 H 0.5075 -0.1076 0.3618 0.096 Uiso 1 1 calc R
C7 C 0.273(5) -0.0925(6) 0.156(2) 0.157(12) Uani 1 1 d .
H7 H 0.3490 -0.0993 0.0839 0.188 Uiso 1 1 calc R
C8 C 0.058(6) -0.0759(8) 0.127(2) 0.187(18) Uani 1 1 d .
H8 H -0.0421 -0.0686 0.0327 0.225 Uiso 1 1 calc R
C9 C 0.019(3) -0.0717(6) 0.264(4) 0.142(10) Uani 1 1 d .
H9 H -0.1151 -0.0602 0.2818 0.170 Uiso 1 1 calc R

loop_
_atom_site_aniso_label
_atom_site_aniso_U_11
_atom_site_aniso_U_22
_atom_site_aniso_U_33
_atom_site_aniso_U_23
_atom_site_aniso_U_13
_atom_site_aniso_U_12
Se1 0.0630(8) 0.0479(6) 0.0809(7) -0.0189(5) 0.0373(5) -0.0001(5)
Se2 0.0964(10) 0.0440(6) 0.1004(9) -0.0111(5) 0.0699(8) -0.0183(6)
Ni1 0.0487(7) 0.0350(6) 0.0398(5) 0.0005(4) 0.0133(4) -0.0059(5)
S1 0.0635(18) 0.0515(13) 0.0706(15) -0.0134(11) 0.0440(13) -0.0144(11)
S2 0.0511(16) 0.0353(10) 0.0667(13) -0.0062(9) 0.0324(11) -0.0008(9)
C1 0.044(5) 0.034(4) 0.038(4) -0.001(3) 0.014(3) -0.001(3)
C2 0.040(5) 0.037(4) 0.037(4) 0.005(3) 0.013(3) -0.001(3)
C3 0.077(8) 0.049(5) 0.046(5) -0.019(4) 0.012(4) -0.006(5)
C4 0.056(7) 0.041(5) 0.075(6) -0.006(4) 0.015(5) -0.003(4)
C5 0.119(14) 0.051(6) 0.083(8) 0.008(6) 0.053(8) -0.021(7)
C6 0.049(8) 0.046(6) 0.142(12) -0.004(7) 0.024(8) -0.006(5)
C7 0.36(4) 0.042(7) 0.144(16) -0.045(9) 0.19(2) -0.074(14)
C8 0.29(3) 0.050(9) 0.106(12) 0.027(9) -0.137(19) -0.065(14)
C9 0.069(12) 0.037(7) 0.33(3) 0.012(13) 0.068(17) -0.013(7)

loop_
_atom_type_symbol
_atom_type_description
_atom_type_scat_dispersion_real
_atom_type_scat_dispersion_imag
_atom_type_scat_source
C C 0.0033 0.0016 'International Tables Vol C Tables 4.2.6.8 and 6.1.1.4'
H H 0.0000 0.0000 'International Tables Vol C Tables 4.2.6.8 and 6.1.1.4'
Ni Ni 0.3393 1.1124 'International Tables Vol C Tables 4.2.6.8 and 6.1.1.4'
S S 0.1246 0.1234 'International Tables Vol C Tables 4.2.6.8 and 6.1.1.4'
Se Se -0.0929 2.2259 'International Tables Vol C Tables 4.2.6.8 and 6.1.1.4'

loop_
_geom_angle_atom_site_label_1
_geom_angle_atom_site_label_2
_geom_angle_atom_site_label_3
_geom_angle
C1 Se1 C3 96.9(4)
C2 Se2 C4 104.5(4)
C7 Ni1 C9 62.8(8)
C7 Ni1 C8 37.9(11)
C9 Ni1 C8 38.4(10)
C7 Ni1 C6 39.1(8)
C9 Ni1 C6 62.2(6)
C8 Ni1 C6 64.4(7)
C7 Ni1 C5 61.5(5)
C9 Ni1 C5 37.1(7)
C8 Ni1 C5 62.8(7)
C6 Ni1 C5 35.3(6)
C7 Ni1 S1 161.8(8)
C9 Ni1 S1 100.2(6)
C8 Ni1 S1 124.4(11)
C6 Ni1 S1 141.0(5)
C5 Ni1 S1 109.7(4)
C7 Ni1 S2 103.2(5)
C9 Ni1 S2 164.5(9)
C8 Ni1 S2 126.3(11)
C6 Ni1 S2 112.1(4)
C5 Ni1 S2 144.3(5)
S1 Ni1 S2 92.58(9)
C1 S1 Ni1 103.3(3)
C2 S2 Ni1 103.2(3)
C2 C1 S1 120.8(6)
C2 C1 Se1 124.9(6)
S1 C1 Se1 114.3(5)
C1 C2 S2 119.9(6)
C1 C2 Se2 127.6(6)
S2 C2 Se2 112.5(5)
C4 C3 Se1 111.2(7)
C3 C4 Se2 114.9(7)
C6 C5 C9 111.5(17)
C6 C5 Ni1 71.6(7)
C9 C5 Ni1 70.2(8)
C5 C6 C7 106.6(16)
C5 C6 Ni1 73.1(8)
C7 C6 Ni1 69.7(8)
C8 C7 C6 108.4(16)
C8 C7 Ni1 71.5(10)
C6 C7 Ni1 71.2(7)
C7 C8 C9 105.4(14)
C7 C8 Ni1 70.6(9)
C9 C8 Ni1 70.5(9)
C5 C9 C8 108(2)
C5 C9 Ni1 72.7(9)
C8 C9 Ni1 71.0(11)

loop_
_geom_bond_atom_site_label_1
_geom_bond_atom_site_label_2
_geom_bond_distance
Se1 C1 1.920(8)
Se1 C3 1.973(12)
Se2 C2 1.910(8)
Se2 C4 1.947(9)
Ni1 C7 2.057(12)
Ni1 C9 2.063(15)
Ni1 C8 2.069(14)
Ni1 C6 2.075(12)
Ni1 C5 2.093(11)
Ni1 S1 2.124(3)
Ni1 S2 2.131(3)
S1 C1 1.718(8)
S2 C2 1.727(8)
C1 C2 1.332(12)
C3 C4 1.497(14)
C5 C6 1.264(19)
C5 C9 1.32(3)
C6 C7 1.38(3)
C7 C8 1.34(4)
C8 C9 1.36(4)
